data_4342525
loop_
_publ_author_name
'Kobayashi, Atsushi'
'Suzuki, Yui'
'Ohba, Tadashi'
'Ogawa, Tomohiro'
'Matsumoto, Takeshi'
'Noro, Shin-Ichiro'
'Chang, Ho-Chol'
'Kato, Masako'

_publ_section_title
;
 Systematic Syntheses and Metalloligand Doping of Flexible Porous
 Coordination Polymers Composed of a Co(III)-Metalloligand.
;
_journal_issue 6
_journal_name_full 'Inorganic chemistry'
_journal_page_first 2522
_journal_page_last 2535
_journal_paper_doi 10.1021/ic5021302
_journal_volume 54
_journal_year 2015
_chemical_formula_moiety 'C36 H70 Ce Co N6 O38'
_chemical_formula_sum 'C36 H70 Ce Co N6 O38'
_chemical_formula_weight 1394.02
_space_group_IT_number 70
_symmetry_cell_setting orthorhombic
_symmetry_Int_Tables_number 70
_symmetry_space_group_name_Hall '-F 2uv 2vw'
_symmetry_space_group_name_H-M 'F d d d :2'
_atom_sites_solution_hydrogens geom
_atom_sites_solution_primary direct
_atom_sites_solution_secondary difmap
_cell_angle_alpha 90.0000
_cell_angle_beta 90.0000
_cell_angle_gamma 90.0000
_cell_formula_units_Z 16
_cell_length_a 23.420(7)
_cell_length_b 28.043(8)
_cell_length_c 36.241(10)
_cell_measurement_temperature 150
_cell_measurement_theta_max 27.48
_cell_measurement_theta_min 3.03
_cell_volume 23802(12)
_computing_cell_refinement CrystalClear
_computing_data_collection 'CrystalClear (Rigaku Corp., 2000)'
_computing_data_reduction CrystalClear
_computing_molecular_graphics 'CrystalStructure 4.0'
_computing_publication_material 'CrystalStructure 4.0 (Rigaku, 2010)'
_computing_structure_refinement 'SHELXL97 (Sheldrick, 2008)'
_computing_structure_solution 'SHELXS97 (Sheldrick, 2008)'
_diffrn_ambient_temperature 150
_diffrn_detector_area_resol_mean 7.314
_diffrn_measured_fraction_theta_full 0.998
_diffrn_measured_fraction_theta_max 0.998
_diffrn_measurement_device_type 'Rigaku Mercury70'
_diffrn_measurement_method \w
_diffrn_radiation_type 'Mo K\a'
_diffrn_radiation_wavelength 0.71070
_diffrn_reflns_av_R_equivalents 0.0554
_diffrn_reflns_limit_h_max 30
_diffrn_reflns_limit_h_min -29
_diffrn_reflns_limit_k_max 28
_diffrn_reflns_limit_k_min -36
_diffrn_reflns_limit_l_max 47
_diffrn_reflns_limit_l_min -46
_diffrn_reflns_number 46073
_diffrn_reflns_theta_full 27.48
_diffrn_reflns_theta_max 27.48
_diffrn_standards_number 0
_exptl_absorpt_coefficient_mu 1.137
_exptl_absorpt_correction_T_max 0.797
_exptl_absorpt_correction_T_min 0.705
_exptl_absorpt_correction_type multi-scan
_exptl_absorpt_process_details 'REQAB (Rigaku, 1998)'
_exptl_crystal_colour yellow
_exptl_crystal_density_diffrn 1.556
_exptl_crystal_density_method 'not measured'
_exptl_crystal_description block
_exptl_crystal_F_000 11472.00
_exptl_crystal_size_max 0.200
_exptl_crystal_size_mid 0.200
_exptl_crystal_size_min 0.200
_refine_diff_density_max 1.580
_refine_diff_density_min -1.070
_refine_ls_extinction_method none
_refine_ls_goodness_of_fit_ref 1.316
_refine_ls_hydrogen_treatment constr
_refine_ls_number_parameters 383
_refine_ls_number_reflns 6804
_refine_ls_number_restraints 0
_refine_ls_R_factor_gt 0.0832
_refine_ls_shift/su_max 0.001
_refine_ls_structure_factor_coef Fsqd
_refine_ls_weighting_details 'w = 1/[\s^2^(Fo^2^)+(0.0090P)^2^+907.9006P] where P=(Fo^2^+2Fc^2^)/3'
_refine_ls_weighting_scheme calc
_refine_ls_wR_factor_ref 0.1569
_reflns_number_gt 6689
_reflns_number_total 6804
_reflns_threshold_expression F^2^>2.0\s(F^2^)
_cod_data_source_file ic5021302_si_002.cif
_cod_data_source_block '_CeCo'
_cod_depositor_comments 'Adding full bibliography for 4342525--4342531.cif.'
_cod_original_cell_volume 23801(11)
_cod_original_sg_symbol_H-M 'F d d d'
_cod_database_code 4342525

loop_
_symmetry_equiv_pos_site_id
_symmetry_equiv_pos_as_xyz
1 +X,+Y,+Z
2 -X,1/4+Y,1/4+Z
3 1/4+X,-Y,1/4+Z
4 1/4-X,3/4-Y,1/2+Z
5 -X,-Y,-Z
6 +X,1/4-Y,1/4-Z
7 1/4-X,+Y,1/4-Z
8 1/4+X,3/4+Y,1/2-Z
9 +X,1/2+Y,1/2+Z
10 -X,3/4+Y,3/4+Z
11 1/4+X,1/2-Y,3/4+Z
12 1/4-X,1/4-Y,+Z
13 -X,1/2-Y,1/2-Z
14 +X,3/4-Y,3/4-Z
15 1/4-X,1/2+Y,3/4-Z
16 1/4+X,1/4+Y,-Z
17 1/2+X,+Y,1/2+Z
18 1/2-X,1/4+Y,3/4+Z
19 3/4+X,-Y,3/4+Z
20 3/4-X,3/4-Y,+Z
21 1/2-X,-Y,1/2-Z
22 1/2+X,1/4-Y,3/4-Z
23 3/4-X,+Y,3/4-Z
24 3/4+X,3/4+Y,-Z
25 1/2+X,1/2+Y,+Z
26 1/2-X,3/4+Y,1/4+Z
27 3/4+X,1/2-Y,1/4+Z
28 3/4-X,1/4-Y,1/2+Z
29 1/2-X,1/2-Y,-Z
30 1/2+X,3/4-Y,1/4-Z
31 3/4-X,1/2+Y,1/4-Z
32 3/4+X,1/4+Y,1/2-Z

loop_
_atom_site_label
_atom_site_type_symbol
_atom_site_fract_x
_atom_site_fract_y
_atom_site_fract_z
_atom_site_U_iso_or_equiv
_atom_site_adp_type
_atom_site_occupancy
_atom_site_symmetry_multiplicity
_atom_site_calc_flag
_atom_site_refinement_flags
Ce1 Ce 0.352123(18) 0.6250 0.1250 0.01057(12) Uani 1.0 16 d .
Co1 Co 0.6250 0.39217(3) 0.1250 0.0103(2) Uani 1.0 16 d .
O1 O 0.44179(17) 0.58246(15) 0.10074(11) 0.0175(9) Uani 1.0 32 d .
O2 O 0.41979(19) 0.56238(16) 0.15804(12) 0.0221(10) Uani 1.0 32 d .
O3 O 0.5011(3) 0.4275(3) 0.29381(14) 0.0425(15) Uani 1.0 32 d .
O4 O 0.5732(2) 0.38061(17) 0.31159(11) 0.0254(10) Uani 1.0 32 d .
O5 O 0.4158(2) 0.21833(17) 0.10670(15) 0.0318(12) Uani 1.0 32 d .
O6 O 0.4851(3) 0.17943(18) 0.13509(15) 0.0362(13) Uani 1.0 32 d .
O7 O 0.0919(7) 0.6495(10) 0.0847(7) 0.329(17) Uani 1.0 32 d .
O8 O 0.9164(5) 0.9091(3) 0.0676(3) 0.110(4) Uani 1.0 32 d .
O9 O 0.7957(3) 0.7190(3) -0.00208(18) 0.0598(19) Uani 1.0 32 d .
O10 O 0.7106(4) 0.6282(4) 0.0666(3) 0.097(3) Uani 1.0 32 d .
O11 O 0.8782(4) 0.2636(3) 0.0503(3) 0.087(3) Uani 1.0 32 d .
O12 O 0.3837(4) 0.2591(3) 0.04022(19) 0.0623(19) Uani 1.0 32 d .
O13 O 0.4143(5) 0.8431(4) 0.0912(6) 0.210(10) Uani 1.0 32 d .
O14 O 0.1218(5) 0.1869(4) 0.0872(6) 0.212(10) Uani 1.0 32 d .
O15 O 0.4938(5) 0.3835(5) 0.0156(7) 0.252(12) Uani 1.0 32 d .
O16 O 0.2021(9) 0.6881(9) 0.0480(5) 0.276(14) Uani 1.0 32 d .
O17 O 0.4838(9) 0.9469(9) 0.0348(5) 0.267(13) Uani 1.0 32 d .
O18 O 0.0692(9) 0.7541(7) 0.0212(4) 0.210(9) Uani 1.0 32 d .
O19 O 0.7717(10) 0.9523(7) 0.0017(5) 0.248(12) Uani 1.0 32 d .
N1 N 0.56830(19) 0.44218(15) 0.12182(13) 0.0117(9) Uani 1.0 32 d .
N2 N 0.6076(2) 0.39385(16) 0.17708(13) 0.0119(9) Uani 1.0 32 d .
N3 N 0.57032(19) 0.34120(17) 0.12041(13) 0.0136(10) Uani 1.0 32 d .
C1 C 0.5510(3) 0.4649(2) 0.09137(16) 0.0155(12) Uani 1.0 32 d .
C2 C 0.5117(3) 0.5017(3) 0.09249(17) 0.0180(12) Uani 1.0 32 d .
C3 C 0.4902(3) 0.51608(19) 0.12621(17) 0.0156(11) Uani 1.0 32 d .
C4 C 0.5080(3) 0.4927(2) 0.15799(16) 0.0157(12) Uani 1.0 32 d .
C5 C 0.5464(3) 0.45525(19) 0.15500(15) 0.0125(11) Uani 1.0 32 d .
C6 C 0.5665(3) 0.42648(19) 0.18610(15) 0.0134(11) Uani 1.0 32 d .
C7 C 0.5458(3) 0.4305(3) 0.22173(16) 0.0181(12) Uani 1.0 32 d .
C8 C 0.5679(3) 0.4012(3) 0.24883(17) 0.0208(13) Uani 1.0 32 d .
C9 C 0.6104(3) 0.3685(3) 0.23978(17) 0.0226(14) Uani 1.0 32 d .
C10 C 0.6288(3) 0.36555(19) 0.20347(16) 0.0178(12) Uani 1.0 32 d .
C11 C 0.4475(3) 0.55668(19) 0.12869(16) 0.0147(11) Uani 1.0 32 d .
C12 C 0.5450(3) 0.4038(3) 0.28836(18) 0.0247(14) Uani 1.0 32 d .
C13 C 0.5135(3) 0.3447(2) 0.11682(17) 0.0178(12) Uani 1.0 32 d .
C14 C 0.4785(3) 0.3053(3) 0.11585(18) 0.0225(14) Uani 1.0 32 d .
C15 C 0.5020(3) 0.2602(2) 0.11925(17) 0.0188(12) Uani 1.0 32 d .
C16 C 0.5610(3) 0.2558(2) 0.12307(19) 0.0204(12) Uani 1.0 32 d .
C17 C 0.5939(3) 0.29675(19) 0.12297(17) 0.0153(11) Uani 1.0 32 d .
C18 C 0.4650(3) 0.2159(3) 0.12083(19) 0.0252(14) Uani 1.0 32 d .
H1 H 0.5643 0.4529 0.0667 0.0070 Uiso 1.0 32 calc R
H2 H 0.4965 0.5181 0.0683 0.0113 Uiso 1.0 32 calc R
H3 H 0.4920 0.5030 0.1827 0.0292 Uiso 1.0 32 calc R
H4 H 0.5169 0.4530 0.2275 0.0217 Uiso 1.0 32 calc R
H5 H 0.6266 0.3486 0.2582 0.0271 Uiso 1.0 32 calc R
H6 H 0.6572 0.3428 0.1972 0.0213 Uiso 1.0 32 calc R
H7 H 0.4968 0.3755 0.1149 0.0213 Uiso 1.0 32 calc R
H8 H 0.4384 0.3090 0.1129 0.0271 Uiso 1.0 32 calc R
H9 H 0.5782 0.2253 0.1257 0.0245 Uiso 1.0 32 calc R

loop_
_atom_site_aniso_label
_atom_site_aniso_U_11
_atom_site_aniso_U_22
_atom_site_aniso_U_33
_atom_site_aniso_U_12
_atom_site_aniso_U_13
_atom_site_aniso_U_23
Ce1 0.0106(2) 0.00945(19) 0.0117(2) 0.0000 0.0000 -0.00174(17)
Co1 0.0103(5) 0.0072(5) 0.0134(5) 0.0000 -0.0013(5) 0.0000
O1 0.011(2) 0.021(2) 0.021(2) 0.0053(17) 0.0004(17) 0.0014(17)
O2 0.022(3) 0.024(3) 0.020(3) 0.0126(19) 0.0027(18) -0.0032(18)
O3 0.031(3) 0.073(5) 0.023(3) 0.021(3) 0.006(3) 0.008(3)
O4 0.035(3) 0.028(3) 0.013(2) 0.005(3) -0.0015(19) 0.0053(18)
O5 0.017(3) 0.026(3) 0.053(4) -0.008(2) -0.000(3) -0.003(3)
O6 0.034(3) 0.031(3) 0.043(4) -0.018(3) -0.018(3) 0.015(3)
O7 0.145(14) 0.53(5) 0.31(3) 0.17(2) -0.085(15) -0.25(3)
O8 0.124(9) 0.065(6) 0.142(9) -0.036(6) -0.076(8) 0.030(6)
O9 0.067(5) 0.071(5) 0.041(4) 0.003(4) -0.009(4) -0.008(4)
O10 0.054(5) 0.138(9) 0.098(7) -0.030(6) -0.020(5) -0.023(7)
O11 0.084(6) 0.076(6) 0.101(7) -0.025(5) -0.044(6) 0.039(5)
O12 0.065(5) 0.063(5) 0.059(5) -0.002(4) -0.013(4) -0.008(4)
O13 0.077(8) 0.098(8) 0.45(3) 0.042(7) -0.097(12) -0.131(13)
O14 0.068(7) 0.085(8) 0.48(3) -0.010(7) -0.062(14) 0.029(12)
O15 0.059(7) 0.128(11) 0.57(4) -0.004(8) 0.010(13) 0.144(17)
O16 0.25(2) 0.40(3) 0.176(15) 0.17(2) -0.147(15) -0.188(19)
O17 0.29(3) 0.38(3) 0.140(13) 0.19(3) 0.109(15) 0.124(16)
O18 0.28(2) 0.239(18) 0.116(11) -0.185(17) -0.000(12) 0.023(11)
O19 0.33(3) 0.218(18) 0.199(17) -0.105(18) -0.188(19) 0.064(15)
N1 0.013(2) 0.008(2) 0.014(3) -0.0007(17) -0.0039(19) -0.0006(18)
N2 0.011(3) 0.010(2) 0.015(3) 0.0012(17) 0.0007(18) 0.0046(18)
N3 0.007(2) 0.018(3) 0.016(3) 0.0030(18) 0.0040(19) 0.0015(19)
C1 0.018(3) 0.017(3) 0.012(3) 0.003(3) -0.002(3) 0.003(3)
C2 0.019(3) 0.018(3) 0.017(3) 0.006(3) -0.003(3) 0.004(3)
C3 0.014(3) 0.014(3) 0.018(3) 0.003(2) 0.003(3) -0.001(3)
C4 0.019(3) 0.015(3) 0.014(3) 0.005(3) 0.002(3) -0.003(3)
C5 0.014(3) 0.012(3) 0.012(3) 0.000(3) -0.001(2) 0.001(2)
C6 0.013(3) 0.011(3) 0.015(3) 0.003(2) -0.001(3) 0.003(2)
C7 0.018(3) 0.021(3) 0.015(3) 0.008(3) 0.001(3) 0.002(3)
C8 0.022(4) 0.024(4) 0.016(3) 0.001(3) -0.002(3) 0.005(3)
C9 0.026(4) 0.021(4) 0.021(3) 0.007(3) -0.003(3) 0.007(3)
C10 0.015(3) 0.014(3) 0.024(3) 0.001(3) 0.001(3) 0.007(3)
C11 0.014(3) 0.011(3) 0.019(3) 0.002(2) 0.007(3) 0.001(3)
C12 0.026(4) 0.030(4) 0.018(3) 0.000(3) 0.000(3) 0.003(3)
C13 0.010(3) 0.016(3) 0.027(4) 0.001(3) -0.004(3) -0.002(3)
C14 0.016(3) 0.020(3) 0.031(4) -0.005(3) -0.001(3) -0.004(3)
C15 0.019(3) 0.018(3) 0.019(3) -0.006(3) -0.001(3) -0.001(3)
C16 0.023(3) 0.011(3) 0.028(3) -0.003(3) -0.000(3) 0.002(3)
C17 0.014(3) 0.012(3) 0.020(3) 0.002(2) -0.001(3) 0.002(3)
C18 0.024(4) 0.024(3) 0.028(4) -0.013(3) 0.006(3) -0.005(3)

loop_
_atom_type_symbol
_atom_type_description
_atom_type_scat_dispersion_real
_atom_type_scat_dispersion_imag
_atom_type_scat_source
C C 0.0033 0.0016
;
International Tables for Crystallography
(1992, Vol. C, Tables 4.2.6.8 and 6.1.1.4)
;
H H 0.0000 0.0000
;
International Tables for Crystallography
(1992, Vol. C, Table 6.1.1.4)
;
Ce Ce -0.2486 2.6331
;
International Tables for Crystallography
(1992, Vol. C, Tables 4.2.6.8 and 6.1.1.4)
;
Co Co 0.3494 0.9721
;
International Tables for Crystallography
(1992, Vol. C, Tables 4.2.6.8 and 6.1.1.4)
;
N N 0.0061 0.0033
;
International Tables for Crystallography
(1992, Vol. C, Tables 4.2.6.8 and 6.1.1.4)
;
O O 0.0106 0.0060
;
International Tables for Crystallography
(1992, Vol. C, Tables 4.2.6.8 and 6.1.1.4)
;

loop_
_geom_angle_atom_site_label_1
_geom_angle_atom_site_label_2
_geom_angle_atom_site_label_3
_geom_angle
_geom_angle_publ_flag
_geom_angle_site_symmetry_1
_geom_angle_site_symmetry_3
O1 Ce1 O1 70.42(13) yes . 6_565
O1 Ce1 O2 50.11(14) yes . .
O1 Ce1 O2 70.40(14) yes . 6_565
O1 Ce1 O4 82.70(15) yes . 19_464
O1 Ce1 O4 126.05(15) yes . 32_455
O1 Ce1 O5 66.29(14) yes . 20_555
O1 Ce1 O5 130.78(14) yes . 31_555
O1 Ce1 O6 114.93(15) yes . 20_555
O1 Ce1 O6 150.97(15) yes . 31_555
O1 Ce1 O2 70.40(14) yes 6_565 .
O1 Ce1 O2 50.11(14) yes 6_565 6_565
O1 Ce1 O4 126.05(15) yes 6_565 19_464
O1 Ce1 O4 82.70(15) yes 6_565 32_455
O1 Ce1 O5 130.78(14) yes 6_565 20_555
O1 Ce1 O5 66.29(14) yes 6_565 31_555
O1 Ce1 O6 150.97(15) yes 6_565 20_555
O1 Ce1 O6 114.93(15) yes 6_565 31_555
O2 Ce1 O2 106.58(14) yes . 6_565
O2 Ce1 O4 123.89(15) yes . 19_464
O2 Ce1 O4 77.28(15) yes . 32_455
O2 Ce1 O5 64.34(15) yes . 20_555
O2 Ce1 O5 128.07(15) yes . 31_555
O2 Ce1 O6 91.00(16) yes . 20_555
O2 Ce1 O6 158.52(16) yes . 31_555
O2 Ce1 O4 77.28(15) yes 6_565 19_464
O2 Ce1 O4 123.89(15) yes 6_565 32_455
O2 Ce1 O5 128.07(15) yes 6_565 20_555
O2 Ce1 O5 64.34(15) yes 6_565 31_555
O2 Ce1 O6 158.52(16) yes 6_565 20_555
O2 Ce1 O6 91.00(16) yes 6_565 31_555
O4 Ce1 O4 147.20(16) yes 19_464 32_455
O4 Ce1 O5 70.22(16) yes 19_464 20_555
O4 Ce1 O5 104.58(16) yes 19_464 31_555
O4 Ce1 O6 82.71(17) yes 19_464 20_555
O4 Ce1 O6 71.28(17) yes 19_464 31_555
O4 Ce1 O5 104.58(16) yes 32_455 20_555
O4 Ce1 O5 70.22(16) yes 32_455 31_555
O4 Ce1 O6 71.28(17) yes 32_455 20_555
O4 Ce1 O6 82.71(17) yes 32_455 31_555
O5 Ce1 O5 162.33(14) yes 20_555 31_555
O5 Ce1 O6 49.09(16) yes 20_555 20_555
O5 Ce1 O6 114.28(16) yes 20_555 31_555
O5 Ce1 O6 114.28(16) yes 31_555 20_555
O5 Ce1 O6 49.09(16) yes 31_555 31_555
O6 Ce1 O6 75.07(17) yes 20_555 31_555
N1 Co1 N1 87.09(19) yes . 7_655
N1 Co1 N2 84.0(2) yes . .
N1 Co1 N2 94.0(2) yes . 7_655
N1 Co1 N3 94.38(19) yes . .
N1 Co1 N3 177.8(2) yes . 7_655
N1 Co1 N2 94.0(2) yes 7_655 .
N1 Co1 N2 84.0(2) yes 7_655 7_655
N1 Co1 N3 177.8(2) yes 7_655 .
N1 Co1 N3 94.38(19) yes 7_655 7_655
N2 Co1 N2 177.2(2) yes . 7_655
N2 Co1 N3 87.8(2) yes . .
N2 Co1 N3 94.3(2) yes . 7_655
N2 Co1 N3 94.3(2) yes 7_655 .
N2 Co1 N3 87.8(2) yes 7_655 7_655
N3 Co1 N3 84.2(2) yes . 7_655
Ce1 O1 C11 94.5(4) yes . .
Ce1 O2 C11 90.6(4) yes . .
Ce1 O4 C12 145.7(5) yes 3_565 .
Ce1 O5 C18 89.5(4) yes 20_555 .
Ce1 O6 C18 97.4(5) yes 20_555 .
Co1 N1 C1 127.1(4) yes . .
Co1 N1 C5 113.7(4) yes . .
C1 N1 C5 119.2(5) yes . .
Co1 N2 C6 113.5(4) yes . .
Co1 N2 C10 127.2(4) yes . .
C6 N2 C10 119.2(5) yes . .
Co1 N3 C13 127.9(4) yes . .
Co1 N3 C17 113.7(4) yes . .
C13 N3 C17 118.3(5) yes . .
N1 C1 C2 122.2(6) yes . .
C1 C2 C3 119.1(6) yes . .
C2 C3 C4 119.0(6) yes . .
C2 C3 C11 120.8(6) yes . .
C4 C3 C11 120.2(6) yes . .
C3 C4 C5 119.2(6) yes . .
N1 C5 C4 121.2(5) yes . .
N1 C5 C6 114.3(5) yes . .
C4 C5 C6 124.4(5) yes . .
N2 C6 C5 114.3(5) yes . .
N2 C6 C7 121.6(5) yes . .
C5 C6 C7 124.2(6) yes . .
C6 C7 C8 119.0(6) yes . .
C7 C8 C9 119.5(6) yes . .
C7 C8 C12 120.3(6) yes . .
C9 C8 C12 120.2(6) yes . .
C8 C9 C10 119.1(6) yes . .
N2 C10 C9 121.8(6) yes . .
O1 C11 O2 123.8(6) yes . .
O1 C11 C3 117.1(5) yes . .
O2 C11 C3 119.1(5) yes . .
O3 C12 O4 127.5(7) yes . .
O3 C12 C8 117.8(6) yes . .
O4 C12 C8 114.7(6) yes . .
N3 C13 C14 122.3(6) yes . .
C13 C14 C15 119.6(6) yes . .
C14 C15 C16 119.0(6) yes . .
C14 C15 C18 121.6(6) yes . .
C16 C15 C18 119.3(6) yes . .
C15 C16 C17 118.5(6) yes . .
N3 C17 C16 122.2(5) yes . .
N3 C17 C17 114.1(5) yes . 7_655
C16 C17 C17 123.6(5) yes . 7_655
O5 C18 O6 124.0(7) yes . .
O5 C18 C15 117.6(6) yes . .
O6 C18 C15 118.4(6) yes . .
N1 C1 H1 118.598 no . .
C2 C1 H1 118.930 no . .
C1 C2 H2 121.835 no . .
C3 C2 H2 118.996 no . .
C3 C4 H3 119.147 no . .
C5 C4 H3 121.664 no . .
C6 C7 H4 120.521 no . .
C8 C7 H4 120.527 no . .
C8 C9 H5 120.483 no . .
C10 C9 H5 120.461 no . .
N2 C10 H6 119.110 no . .
C9 C10 H6 119.126 no . .
N3 C13 H7 118.841 no . .
C14 C13 H7 118.825 no . .
C13 C14 H8 120.220 no . .
C15 C14 H8 120.221 no . .
C15 C16 H9 120.724 no . .
C17 C16 H9 120.737 no . .

loop_
_geom_bond_atom_site_label_1
_geom_bond_atom_site_label_2
_geom_bond_distance
_geom_bond_publ_flag
_geom_bond_site_symmetry_2
Ce1 O1 2.570(4) yes .
Ce1 O1 2.570(4) yes 6_565
Ce1 O2 2.651(5) yes .
Ce1 O2 2.651(5) yes 6_565
Ce1 O4 2.401(4) yes 19_464
Ce1 O4 2.401(4) yes 32_455
Ce1 O5 2.732(5) yes 20_555
Ce1 O5 2.732(5) yes 31_555
Ce1 O6 2.576(6) yes 20_555
Ce1 O6 2.576(6) yes 31_555
Co1 N1 1.935(5) yes .
Co1 N1 1.935(5) yes 7_655
Co1 N2 1.932(5) yes .
Co1 N2 1.932(5) yes 7_655
Co1 N3 1.926(5) yes .
Co1 N3 1.926(5) yes 7_655
O1 C11 1.252(7) yes .
O2 C11 1.256(8) yes .
O3 C12 1.241(9) yes .
O4 C12 1.252(8) yes .
O5 C18 1.263(9) yes .
O6 C18 1.239(9) yes .
N1 C1 1.338(8) yes .
N1 C5 1.358(8) yes .
N2 C6 1.367(8) yes .
N2 C10 1.339(8) yes .
N3 C13 1.340(8) yes .
N3 C17 1.366(7) yes .
C1 C2 1.382(9) yes .
C2 C3 1.382(9) yes .
C3 C4 1.390(9) yes .
C3 C11 1.517(8) yes .
C4 C5 1.386(8) yes .
C5 C6 1.464(8) yes .
C6 C7 1.383(8) yes .
C7 C8 1.382(9) yes .
C8 C9 1.391(9) yes .
C8 C12 1.532(9) yes .
C9 C10 1.387(9) yes .
C13 C14 1.378(9) yes .
C14 C15 1.384(9) yes .
C15 C16 1.394(9) yes .
C15 C18 1.515(9) yes .
C16 C17 1.383(8) yes .
C17 C17 1.465(8) yes 7_655
C1 H1 1.007 no .
C2 H2 1.051 no .
C4 H3 1.013 no .
C7 H4 0.950 no .
C9 H5 0.950 no .
C10 H6 0.950 no .
C13 H7 0.950 no .
C14 H8 0.950 no .
C16 H9 0.950 no .

loop_
_geom_contact_atom_site_label_1
_geom_contact_atom_site_label_2
_geom_contact_distance
_geom_contact_publ_flag
_geom_contact_site_symmetry_2
Ce1 C11 2.946(6) no 6_565
Ce1 C12 3.508(7) no 32_455
Ce1 C18 3.000(7) no 31_555
Co1 C1 2.942(6) no 7_655
Co1 C5 2.775(6) no 7_655
Co1 C6 2.776(6) no 7_655
Co1 C10 2.942(6) no 7_655
Co1 C13 2.945(6) no 7_655
Co1 C17 2.774(6) no 7_655
O1 C2 2.811(8) no .
O1 C11 3.200(7) no 6_565
O2 C4 2.844(8) no .
O2 C18 3.524(8) no 20_555
O3 C7 2.816(8) no .
O4 C9 2.765(8) no .
O5 C11 2.858(8) no 20_555
O5 C14 2.865(8) no .
O6 C16 2.817(8) no .
N1 C1 3.400(8) no 7_655
N1 C3 2.769(7) no .
N1 C5 3.335(8) no 7_655
N1 C6 3.447(8) no 7_655
N1 C13 3.025(8) no .
N2 C1 3.002(8) no 7_655
N2 C8 2.769(8) no .
N2 C13 3.394(8) no .
N2 C17 3.371(8) no .
N2 C17 3.464(8) no 7_655
N3 C5 3.481(8) no .
N3 C6 3.376(8) no .
N3 C10 3.377(8) no .
N3 C10 3.009(8) no 7_655
N3 C15 2.778(8) no .
C1 C4 2.729(9) no .
C1 C5 3.587(9) no 7_655
C1 C6 3.433(9) no 7_655
C2 C5 2.736(9) no .
C4 C7 3.027(9) no .
C5 C13 3.481(8) no .
C6 C9 2.736(9) no .
C7 C10 2.744(9) no .
C10 C17 3.592(9) no .
C10 C17 3.436(9) no 7_655
C13 C16 2.739(9) no .
C14 C17 2.725(9) no .
C16 C16 3.001(9) no 7_655
O1 O10 2.824(10) no 12_665
O2 O10 3.478(11) no 7_655
O2 O11 2.788(10) no 30_455
O3 O5 3.208(8) no 2_655
O3 O6 3.324(8) no 2_655
O3 O7 2.75(2) no 26_545
O3 O12 3.541(10) no 2_655
O3 O16 3.44(3) no 3_565
O3 O18 2.825(19) no 26_545
O3 C15 3.585(9) no 2_655
O3 C18 3.095(9) no 2_655
O4 O2 3.161(7) no 8_545
O4 O5 2.965(7) no 2_655
O4 O6 3.291(7) no 2_655
O4 O6 2.904(7) no 13_655
O4 O16 3.46(3) no 3_565
O4 C18 3.337(8) no 2_655
O5 O3 3.208(8) no 10_644
O5 O4 2.965(7) no 10_644
O5 O12 2.771(9) no .
O5 C12 3.202(9) no 10_644
O6 O3 3.324(8) no 10_644
O6 O4 3.291(7) no 10_644
O6 O4 2.904(7) no 13_655
O6 O6 3.139(8) no 6_555
O6 O7 3.21(2) no 25_545
O6 O7 3.52(3) no 30_555
O6 O16 2.847(19) no 31_545
O7 O3 2.75(2) no 18_554
O7 O6 3.21(2) no 25_455
O7 O6 3.52(3) no 30_455
O7 O7 3.23(4) no 6_565
O7 O7 3.31(3) no 7_555
O7 O7 2.07(4) no 12_565
O7 O16 3.10(3) no .
O7 O16 2.98(4) no 12_565
O7 C16 3.37(3) no 25_455
O8 O8 2.724(14) no 20_665
O8 O12 2.760(12) no 12_665
O8 O13 3.31(3) no 30_565
O8 O15 2.71(3) no 25_555
O8 C2 3.540(12) no 25_555
O8 C13 3.408(12) no 25_555
O9 O9 2.763(11) no 29_665
O9 O12 2.805(11) no 25_555
O9 O15 2.731(16) no 16_555
O9 C1 3.240(9) no 16_555
O9 C2 3.494(9) no 16_555
O9 C9 3.586(10) no 18_654
O10 O1 2.824(10) no 12_665
O10 O2 3.478(11) no 7_655
O10 O14 2.758(16) no 20_555
O10 O14 2.754(16) no 25_555
O10 O15 3.08(3) no 16_555
O10 O19 3.37(3) no 29_665
O10 C2 3.557(13) no 12_665
O10 C11 3.547(12) no 7_655
O11 O2 2.788(10) no 30_555
O11 O13 2.808(17) no 25_545
O11 O17 2.90(3) no 12_665
O11 O18 2.913(18) no 5_665
O11 C4 3.400(12) no 30_555
O12 O3 3.541(10) no 10_644
O12 O5 2.771(9) no .
O12 O8 2.760(12) no 12_665
O12 O9 2.805(11) no 25_445
O12 O19 2.84(3) no 12_665
O12 C8 3.564(10) no 10_644
O12 C12 3.394(10) no 10_644
O13 O8 3.31(3) no 30_465
O13 O11 2.808(17) no 25_455
O13 O13 2.565(16) no 20_565
O13 C4 3.256(13) no 6_565
O13 C5 3.382(13) no 6_565
O13 C13 3.280(15) no 6_565
O13 C14 3.578(15) no 6_565
O14 O10 2.758(16) no 20_555
O14 O10 2.754(16) no 25_445
O14 O14 2.74(3) no 7_555
O14 O14 3.474(16) no 12_555
O14 C1 3.297(13) no 20_555
O14 C2 3.232(14) no 20_555
O14 C4 3.324(14) no 30_455
O14 C5 3.514(13) no 30_455
O15 O8 2.71(3) no 25_445
O15 O9 2.731(16) no 24_445
O15 O10 3.08(3) no 24_445
O15 O19 2.48(3) no 12_665
O15 C9 3.446(13) no 7_655
O15 C10 3.228(15) no 7_655
O16 O3 3.44(3) no 19_464
O16 O4 3.46(3) no 19_464
O16 O6 2.847(19) no 31_555
O16 O7 3.10(3) no .
O16 O7 2.98(4) no 12_565
O16 O17 3.59(4) no 20_565
O16 O17 3.10(3) no 24_445
O16 C12 3.39(3) no 19_464
O16 C16 3.45(2) no 31_555
O17 O11 2.90(3) no 12_665
O17 O16 3.10(3) no 16_555
O17 O16 3.59(4) no 20_565
O17 C8 3.60(3) no 6_565
O17 C9 3.60(3) no 6_565
O18 O3 2.825(19) no 18_554
O18 O11 2.913(18) no 5_665
O18 O19 2.55(3) no 20_565
O18 C10 3.478(19) no 31_555
O19 O10 3.37(3) no 29_665
O19 O12 2.84(3) no 12_665
O19 O15 2.48(3) no 12_665
O19 O18 2.55(3) no 20_565
O19 C7 3.51(2) no 11_564
C1 O9 3.240(9) no 24_445
C1 O14 3.297(13) no 20_555
C2 O8 3.540(12) no 25_445
C2 O9 3.494(9) no 24_445
C2 O10 3.557(13) no 12_665
C2 O14 3.232(14) no 20_555
C4 O11 3.400(12) no 30_455
C4 O13 3.256(13) no 6_565
C4 O14 3.324(14) no 30_555
C5 O13 3.382(13) no 6_565
C5 O14 3.514(13) no 30_555
C7 O19 3.51(2) no 27_465
C8 O12 3.564(10) no 2_655
C8 O17 3.60(3) no 6_565
C9 O9 3.586(10) no 26_645
C9 O15 3.446(13) no 7_655
C9 O17 3.60(3) no 6_565
C10 O15 3.228(15) no 7_655
C10 O18 3.478(19) no 31_545
C11 O10 3.547(12) no 7_655
C12 O5 3.202(9) no 2_655
C12 O12 3.394(10) no 2_655
C12 O16 3.39(3) no 3_565
C12 C18 3.467(10) no 2_655
C13 O8 3.408(12) no 25_445
C13 O13 3.280(15) no 6_565
C14 O13 3.578(15) no 6_565
C15 O3 3.585(9) no 10_644
C16 O7 3.37(3) no 25_545
C16 O16 3.45(2) no 31_545
C18 O3 3.095(9) no 10_644
C18 O4 3.337(8) no 10_644
C18 C12 3.467(10) no 10_644
Co1 H1 3.0632 no .
Co1 H1 3.0632 no 7_655
Co1 H6 3.0536 no .
Co1 H6 3.0536 no 7_655
Co1 H7 3.0599 no .
Co1 H7 3.0599 no 7_655
O1 H2 2.5056 no .
O2 H3 2.5367 no .
O2 H5 3.3569 no 32_455
O3 H4 2.5354 no .
O4 H5 2.4729 no .
O5 H8 2.6063 no .
O6 H9 2.5554 no .
N1 H1 3.5515 no 7_655
N1 H2 3.3341 no .
N1 H3 3.3122 no .
N1 H7 2.5225 no .
N2 H1 2.4771 no 7_655
N2 H4 3.2555 no .
N2 H5 3.2332 no .
N2 H7 3.4743 no .
N3 H6 3.4471 no .
N3 H6 2.5050 no 7_655
N3 H8 3.2301 no .
N3 H9 3.2605 no .
C1 H7 2.9375 no .
C2 H3 3.3024 no .
C3 H1 3.2889 no .
C4 H2 3.3373 no .
C4 H4 2.7602 no .
C5 H1 3.2293 no .
C5 H1 3.4199 no 7_655
C5 H4 2.7166 no .
C5 H7 2.9097 no .
C6 H1 2.8895 no 7_655
C6 H3 2.7676 no .
C6 H6 3.1912 no .
C6 H7 3.3717 no .
C7 H3 2.7788 no .
C7 H5 3.2559 no .
C8 H6 3.2493 no .
C9 H1 3.5896 no 7_655
C9 H4 3.2573 no .
C10 H1 2.8811 no 7_655
C11 H2 2.6965 no .
C11 H3 2.6808 no .
C12 H4 2.6847 no .
C12 H5 2.6919 no .
C13 H6 2.9702 no 7_655
C14 H9 3.2577 no .
C15 H7 3.2384 no .
C16 H8 3.2563 no .
C16 H9 2.7313 no 7_655
C17 H6 3.3317 no .
C17 H6 2.8512 no 7_655
C17 H7 3.1821 no .
C17 H9 2.7095 no 7_655
C18 H8 2.6979 no .
C18 H9 2.6702 no .
H1 H2 2.4237 no .
H1 H6 3.1963 no 7_655
H1 H7 3.2030 no .
H3 H4 2.2211 no .
H5 H6 2.3313 no .
H6 H7 3.3074 no 7_655
H7 H8 2.3140 no .
H9 H9 2.1908 no 7_655
O7 H9 2.6120 no 25_455
O7 H9 3.1740 no 31_555
O8 H2 3.5873 no 25_555
O8 H7 2.7147 no 25_555
O8 H8 3.0860 no 12_665
O8 H8 3.2921 no 25_555
O9 H1 2.4236 no 16_555
O9 H2 2.7609 no 12_665
O9 H2 2.9986 no 16_555
O10 H2 3.0776 no 12_665
O11 H3 2.7768 no 30_555
O11 H4 3.5274 no 30_555
O11 H5 3.4965 no 11_554
O12 H2 3.3051 no 20_555
O12 H8 3.2449 no .
O13 H3 3.3672 no 6_565
O13 H7 2.6556 no 6_565
O13 H8 3.2602 no 6_565
O13 H8 3.0787 no 31_555
O14 H1 3.5140 no 20_555
O14 H2 3.4003 no 20_555
O14 H3 3.5499 no 30_455
O15 H1 3.1538 no .
O15 H5 3.3043 no 7_655
O15 H6 2.9157 no 7_655
O16 H9 3.0398 no 31_555
O18 H3 3.5131 no 18_554
O18 H4 2.9366 no 18_554
O18 H5 3.1261 no 31_555
O18 H6 2.7952 no 31_555
O19 H3 2.8796 no 11_564
O19 H4 2.7982 no 11_564
O19 H6 3.4961 no 6_565
H1 O9 2.4236 no 24_445
H1 O14 3.5140 no 20_555
H1 O15 3.1538 no .
H2 O8 3.5873 no 25_445
H2 O9 2.7609 no 12_665
H2 O9 2.9986 no 24_445
H2 O10 3.0776 no 12_665
H2 O12 3.3051 no 20_555
H2 O14 3.4003 no 20_555
H3 O11 2.7768 no 30_455
H3 O13 3.3672 no 6_565
H3 O14 3.5499 no 30_555
H3 O18 3.5131 no 26_545
H3 O19 2.8796 no 27_465
H4 O11 3.5274 no 30_455
H4 O18 2.9366 no 26_545
H4 O19 2.7982 no 27_465
H5 O2 3.3569 no 8_545
H5 O11 3.4965 no 27_455
H5 O15 3.3043 no 7_655
H5 O18 3.1261 no 31_545
H6 O15 2.9157 no 7_655
H6 O18 2.7952 no 31_545
H6 O19 3.4961 no 6_565
H7 O8 2.7147 no 25_445
H7 O13 2.6556 no 6_565
H8 O8 3.0860 no 12_665
H8 O8 3.2921 no 25_445
H8 O12 3.2449 no .
H8 O13 3.2602 no 6_565
H8 O13 3.0787 no 31_545
H9 O7 2.6120 no 25_545
H9 O7 3.1740 no 31_545
H9 O16 3.0398 no 31_545

loop_
_geom_torsion_atom_site_label_1
_geom_torsion_atom_site_label_2
_geom_torsion_atom_site_label_3
_geom_torsion_atom_site_label_4
_geom_torsion
_geom_torsion_publ_flag
_geom_torsion_site_symmetry_1
_geom_torsion_site_symmetry_3
_geom_torsion_site_symmetry_4
O1 Ce1 O1 C11 85.7(3) no . 6_565 6_565
O1 Ce1 O1 C11 85.7(3) no 6_565 . .
O1 Ce1 O2 C11 -5.30(18) no . . .
O2 Ce1 O1 C11 5.34(18) no . . .
O1 Ce1 O2 C11 -85.7(3) no . 6_565 6_565
O2 Ce1 O1 C11 139.2(3) no 6_565 . .
O1 Ce1 O4 C12 96.7(6) no . 19_464 19_464
O4 Ce1 O1 C11 -141.8(3) no 19_464 . .
O1 Ce1 O4 C12 155.9(5) no . 32_455 32_455
O4 Ce1 O1 C11 20.9(3) no 32_455 . .
O1 Ce1 O5 C18 171.4(3) no . 20_555 20_555
O5 Ce1 O1 C11 -70.2(3) no 20_555 . .
O1 Ce1 O5 C18 141.0(2) no . 31_555 31_555
O5 Ce1 O1 C11 115.2(3) no 31_555 . .
O1 Ce1 O6 C18 -8.0(4) no . 20_555 20_555
O6 Ce1 O1 C11 -63.4(3) no 20_555 . .
O1 Ce1 O6 C18 -102.3(4) no . 31_555 31_555
O6 Ce1 O1 C11 -168.0(3) no 31_555 . .
O1 Ce1 O2 C11 -85.7(3) no 6_565 . .
O2 Ce1 O1 C11 139.2(3) no . 6_565 6_565
O1 Ce1 O2 C11 -5.30(18) no 6_565 6_565 6_565
O2 Ce1 O1 C11 5.34(18) no 6_565 6_565 6_565
O1 Ce1 O4 C12 155.9(5) no 6_565 19_464 19_464
O4 Ce1 O1 C11 20.9(3) no 19_464 6_565 6_565
O1 Ce1 O4 C12 96.7(6) no 6_565 32_455 32_455
O4 Ce1 O1 C11 -141.8(3) no 32_455 6_565 6_565
O1 Ce1 O5 C18 141.0(2) no 6_565 20_555 20_555
O5 Ce1 O1 C11 115.2(3) no 20_555 6_565 6_565
O1 Ce1 O5 C18 171.4(3) no 6_565 31_555 31_555
O5 Ce1 O1 C11 -70.2(3) no 31_555 6_565 6_565
O1 Ce1 O6 C18 -102.3(4) no 6_565 20_555 20_555
O6 Ce1 O1 C11 -168.0(3) no 20_555 6_565 6_565
O1 Ce1 O6 C18 -8.0(4) no 6_565 31_555 31_555
O6 Ce1 O1 C11 -63.4(3) no 31_555 6_565 6_565
O2 Ce1 O2 C11 -50.5(3) no . 6_565 6_565
O2 Ce1 O2 C11 -50.5(3) no 6_565 . .
O2 Ce1 O4 C12 66.6(6) no . 19_464 19_464
O4 Ce1 O2 C11 35.1(3) no 19_464 . .
O2 Ce1 O4 C12 168.1(6) no . 32_455 32_455
O4 Ce1 O2 C11 -172.4(3) no 32_455 . .
O2 Ce1 O5 C18 115.9(3) no . 20_555 20_555
O5 Ce1 O2 C11 74.3(3) no 20_555 . .
O2 Ce1 O5 C18 -152.6(2) no . 31_555 31_555
O5 Ce1 O2 C11 -120.5(3) no 31_555 . .
O2 Ce1 O6 C18 -53.6(3) no . 20_555 20_555
O6 Ce1 O2 C11 117.0(3) no 20_555 . .
O2 Ce1 O6 C18 91.8(5) no . 31_555 31_555
O6 Ce1 O2 C11 165.8(4) no 31_555 . .
O2 Ce1 O4 C12 168.1(6) no 6_565 19_464 19_464
O4 Ce1 O2 C11 -172.4(3) no 19_464 6_565 6_565
O2 Ce1 O4 C12 66.6(6) no 6_565 32_455 32_455
O4 Ce1 O2 C11 35.1(3) no 32_455 6_565 6_565
O2 Ce1 O5 C18 -152.6(2) no 6_565 20_555 20_555
O5 Ce1 O2 C11 -120.5(3) no 20_555 6_565 6_565
O2 Ce1 O5 C18 115.9(3) no 6_565 31_555 31_555
O5 Ce1 O2 C11 74.3(3) no 31_555 6_565 6_565
O2 Ce1 O6 C18 91.8(5) no 6_565 20_555 20_555
O6 Ce1 O2 C11 165.8(4) no 20_555 6_565 6_565
O2 Ce1 O6 C18 -53.6(3) no 6_565 31_555 31_555
O6 Ce1 O2 C11 117.0(3) no 31_555 6_565 6_565
O4 Ce1 O4 C12 -57.0(7) no 19_464 32_455 32_455
O4 Ce1 O4 C12 -57.0(7) no 32_455 19_464 19_464
O4 Ce1 O5 C18 -98.0(3) no 19_464 20_555 20_555
O5 Ce1 O4 C12 29.3(6) no 20_555 19_464 19_464
O4 Ce1 O5 C18 48.1(3) no 19_464 31_555 31_555
O5 Ce1 O4 C12 -133.0(6) no 31_555 19_464 19_464
O4 Ce1 O6 C18 70.4(3) no 19_464 20_555 20_555
O6 Ce1 O4 C12 -19.7(6) no 20_555 19_464 19_464
O4 Ce1 O6 C18 -129.9(4) no 19_464 31_555 31_555
O6 Ce1 O4 C12 -96.4(6) no 31_555 19_464 19_464
O4 Ce1 O5 C18 48.1(3) no 32_455 20_555 20_555
O5 Ce1 O4 C12 -133.0(6) no 20_555 32_455 32_455
O4 Ce1 O5 C18 -98.0(3) no 32_455 31_555 31_555
O5 Ce1 O4 C12 29.3(6) no 31_555 32_455 32_455
O4 Ce1 O6 C18 -129.9(4) no 32_455 20_555 20_555
O6 Ce1 O4 C12 -96.4(6) no 20_555 32_455 32_455
O4 Ce1 O6 C18 70.4(3) no 32_455 31_555 31_555
O6 Ce1 O4 C12 -19.7(6) no 31_555 32_455 32_455
O5 Ce1 O6 C18 0.3(3) no 20_555 20_555 20_555
O6 Ce1 O5 C18 -0.3(3) no 20_555 20_555 20_555
O5 Ce1 O6 C18 173.2(3) no 20_555 31_555 31_555
O6 Ce1 O5 C18 -40.4(4) no 31_555 20_555 20_555
O5 Ce1 O6 C18 173.2(3) no 31_555 20_555 20_555
O6 Ce1 O5 C18 -40.4(4) no 20_555 31_555 31_555
O5 Ce1 O6 C18 0.3(3) no 31_555 31_555 31_555
O6 Ce1 O5 C18 -0.3(3) no 31_555 31_555 31_555
O6 Ce1 O6 C18 142.9(4) no 20_555 31_555 31_555
O6 Ce1 O6 C18 142.9(4) no 31_555 20_555 20_555
N1 Co1 N1 C1 85.8(4) no . 7_655 7_655
N1 Co1 N1 C5 -92.0(3) no . 7_655 7_655
N1 Co1 N1 C1 85.8(4) no 7_655 . .
N1 Co1 N1 C5 -92.0(3) no 7_655 . .
N1 Co1 N2 C6 0.6(3) no . . .
N1 Co1 N2 C10 176.8(4) no . . .
N2 Co1 N1 C1 -179.9(4) no . . .
N2 Co1 N1 C5 2.3(3) no . . .
N1 Co1 N2 C6 87.2(3) no . 7_655 7_655
N1 Co1 N2 C10 -96.5(4) no . 7_655 7_655
N2 Co1 N1 C1 2.0(4) no 7_655 . .
N2 Co1 N1 C5 -175.7(3) no 7_655 . .
N1 Co1 N3 C13 -0.6(4) no . . .
N1 Co1 N3 C17 -177.4(3) no . . .
N3 Co1 N1 C1 -92.6(4) no . . .
N3 Co1 N1 C5 89.7(3) no . . .
N1 Co1 N2 C6 87.2(3) no 7_655 . .
N1 Co1 N2 C10 -96.5(4) no 7_655 . .
N2 Co1 N1 C1 2.0(4) no . 7_655 7_655
N2 Co1 N1 C5 -175.7(3) no . 7_655 7_655
N1 Co1 N2 C6 0.6(3) no 7_655 7_655 7_655
N1 Co1 N2 C10 176.8(4) no 7_655 7_655 7_655
N2 Co1 N1 C1 -179.9(4) no 7_655 7_655 7_655
N2 Co1 N1 C5 2.3(3) no 7_655 7_655 7_655
N1 Co1 N3 C13 -0.6(4) no 7_655 7_655 7_655
N1 Co1 N3 C17 -177.4(3) no 7_655 7_655 7_655
N3 Co1 N1 C1 -92.6(4) no 7_655 7_655 7_655
N3 Co1 N1 C5 89.7(3) no 7_655 7_655 7_655
N2 Co1 N3 C13 83.2(4) no . . .
N2 Co1 N3 C17 -93.6(3) no . . .
N3 Co1 N2 C6 -94.0(3) no . . .
N3 Co1 N2 C10 82.2(4) no . . .
N2 Co1 N3 C13 -94.9(4) no . 7_655 7_655
N2 Co1 N3 C17 88.3(3) no . 7_655 7_655
N3 Co1 N2 C6 -178.1(3) no 7_655 . .
N3 Co1 N2 C10 -1.8(4) no 7_655 . .
N2 Co1 N3 C13 -94.9(4) no 7_655 . .
N2 Co1 N3 C17 88.3(3) no 7_655 . .
N3 Co1 N2 C6 -178.1(3) no . 7_655 7_655
N3 Co1 N2 C10 -1.8(4) no . 7_655 7_655
N2 Co1 N3 C13 83.2(4) no 7_655 7_655 7_655
N2 Co1 N3 C17 -93.6(3) no 7_655 7_655 7_655
N3 Co1 N2 C6 -94.0(3) no 7_655 7_655 7_655
N3 Co1 N2 C10 82.2(4) no 7_655 7_655 7_655
N3 Co1 N3 C13 177.7(4) no . 7_655 7_655
N3 Co1 N3 C17 1.0(3) no . 7_655 7_655
N3 Co1 N3 C13 177.7(4) no 7_655 . .
N3 Co1 N3 C17 1.0(3) no 7_655 . .
Ce1 O1 C11 O2 -10.4(6) no . . .
Ce1 O1 C11 C3 168.9(4) no . . .
Ce1 O2 C11 O1 10.1(6) no . . .
Ce1 O2 C11 C3 -169.2(4) no . . .
Ce1 O4 C12 O3 -30.2(13) no 3_565 . .
Ce1 O4 C12 C8 150.9(5) no 3_565 . .
Ce1 O5 C18 O6 0.6(7) no 20_555 . .
Ce1 O5 C18 C15 179.0(5) no 20_555 . .
Ce1 O6 C18 O5 -0.7(7) no 20_555 . .
Ce1 O6 C18 C15 -179.0(5) no 20_555 . .
Co1 N1 C1 C2 -177.2(4) no . . .
Co1 N1 C5 C4 175.8(4) no . . .
Co1 N1 C5 C6 -4.7(6) no . . .
C1 N1 C5 C4 -2.1(8) no . . .
C1 N1 C5 C6 177.4(5) no . . .
C5 N1 C1 C2 0.4(8) no . . .
Co1 N2 C6 C5 -3.2(6) no . . .
Co1 N2 C6 C7 175.7(4) no . . .
Co1 N2 C10 C9 -176.3(4) no . . .
C6 N2 C10 C9 -0.2(8) no . . .
C10 N2 C6 C5 -179.8(5) no . . .
C10 N2 C6 C7 -0.9(8) no . . .
Co1 N3 C13 C14 -176.2(4) no . . .
Co1 N3 C17 C16 175.1(4) no . . .
Co1 N3 C17 C17 -2.6(6) no . . 7_655
C13 N3 C17 C16 -2.0(9) no . . .
C13 N3 C17 C17 -179.7(5) no . . 7_655
C17 N3 C13 C14 0.4(9) no . . .
N1 C1 C2 C3 1.2(9) no . . .
C1 C2 C3 C4 -1.0(9) no . . .
C1 C2 C3 C11 179.2(5) no . . .
C2 C3 C4 C5 -0.6(9) no . . .
C2 C3 C11 O1 -14.3(8) no . . .
C2 C3 C11 O2 165.1(5) no . . .
C4 C3 C11 O1 166.0(5) no . . .
C4 C3 C11 O2 -14.7(8) no . . .
C11 C3 C4 C5 179.2(5) no . . .
C3 C4 C5 N1 2.2(9) no . . .
C3 C4 C5 C6 -177.2(5) no . . .
N1 C5 C6 N2 5.2(7) no . . .
N1 C5 C6 C7 -173.7(5) no . . .
C4 C5 C6 N2 -175.3(5) no . . .
C4 C5 C6 C7 5.8(9) no . . .
N2 C6 C7 C8 0.9(9) no . . .
C5 C6 C7 C8 179.7(5) no . . .
C6 C7 C8 C9 0.2(9) no . . .
C6 C7 C8 C12 -178.5(5) no . . .
C7 C8 C9 C10 -1.3(9) no . . .
C7 C8 C12 O3 10.4(10) no . . .
C7 C8 C12 O4 -170.6(6) no . . .
C9 C8 C12 O3 -168.3(6) no . . .
C9 C8 C12 O4 10.7(9) no . . .
C12 C8 C9 C10 177.5(6) no . . .
C8 C9 C10 N2 1.3(9) no . . .
N3 C13 C14 C15 1.0(10) no . . .
C13 C14 C15 C16 -0.9(9) no . . .
C13 C14 C15 C18 176.0(5) no . . .
C14 C15 C16 C17 -0.6(9) no . . .
C14 C15 C18 O5 23.8(9) no . . .
C14 C15 C18 O6 -157.7(6) no . . .
C16 C15 C18 O5 -159.3(6) no . . .
C16 C15 C18 O6 19.2(9) no . . .
C18 C15 C16 C17 -177.6(6) no . . .
C15 C16 C17 N3 2.1(10) no . . .
C15 C16 C17 C17 179.5(6) no . . 7_655
N3 C17 C17 N3 3.4(8) no . 7_655 7_655
N3 C17 C17 C16 -174.3(5) no . 7_655 7_655
C16 C17 C17 N3 -174.3(6) no . 7_655 7_655
C16 C17 C17 C16 8.1(10) no . 7_655 7_655
